data_4342776
loop_
_publ_author_name
'Hansen, Christopher B.'
'Jordan, Richard F.'
'Hillhouse, Gregory L.'

_publ_section_title
;
 Protonolysis and amide exchange reactions of a three-coordinate cobalt
 amide complex supported by an N-heterocyclic carbene ligand.
;
_journal_issue 10
_journal_name_full 'Inorganic chemistry'
_journal_page_first 4603
_journal_page_last 4610
_journal_paper_doi 10.1021/ic502670x
_journal_volume 54
_journal_year 2015
_chemical_formula_moiety 'C42 H59 Cl Co N2 O'
_chemical_formula_sum 'C42 H59 Cl Co N2 O'
_chemical_formula_weight 702.29
_chemical_name_systematic
;
 ?
;
_space_group_crystal_system monoclinic
_space_group_IT_number 14
_space_group_name_Hall '-P 2yn'
_space_group_name_H-M_alt 'P 1 21/n 1'
_symmetry_space_group_name_Hall '-P 2yn'
_symmetry_space_group_name_H-M 'P 1 21/n 1'
_atom_sites_solution_hydrogens geom
_atom_sites_solution_primary direct
_atom_sites_solution_secondary difmap
_audit_creation_method SHELXL-2013
_cell_angle_alpha 90
_cell_angle_beta 100.3857(19)
_cell_angle_gamma 90
_cell_formula_units_Z 4
_cell_length_a 10.1555(6)
_cell_length_b 20.2913(11)
_cell_length_c 19.5144(11)
_cell_measurement_reflns_used 841
_cell_measurement_temperature 100(2)
_cell_measurement_theta_max 22.16
_cell_measurement_theta_min 2.27
_cell_volume 3955.4(4)
_computing_cell_refinement 'SAINT V.8.27 (Bruker AXS Inc., 2012)'
_computing_data_collection 'APEX2 v.2013.10 (Bruker AXS Inc., 2013)'
_computing_data_reduction 'SAINT V.8.27 (Bruker AXS Inc., 2012)'
_computing_molecular_graphics
;
Mercury: visualization and analysis of crystal structures
C. F. Macrae, P. R. Edgington, P. McCabe, E. Pidcock, G. P. Shields, 
R. Taylor, M. Towler and J. van de Streek, J. Appl. Cryst., 39, 453-457, 2006 
;
_computing_publication_material 'APEX2 v.2014.7-1 (Bruker AXS Inc., 2014)'
_computing_structure_refinement 'SHELXL-2013 (Sheldrick, 2013)'
_computing_structure_solution 'SHELXL-2013 (Sheldrick, 2013)'
_diffrn_ambient_temperature 100(2)
_diffrn_detector_area_resol_mean 10.4167
_diffrn_measured_fraction_theta_full 1.000
_diffrn_measured_fraction_theta_max 0.998
_diffrn_measurement_device_type 'Bruker D8 Venture'
_diffrn_measurement_method 'psi and omega scans'
_diffrn_radiation_type MoK\a
_diffrn_radiation_wavelength 0.71073
_diffrn_reflns_av_R_equivalents 0.0804
_diffrn_reflns_av_unetI/netI 0.0413
_diffrn_reflns_laue_measured_fraction_full 1.000
_diffrn_reflns_laue_measured_fraction_max 0.998
_diffrn_reflns_limit_h_max 13
_diffrn_reflns_limit_h_min -13
_diffrn_reflns_limit_k_max 26
_diffrn_reflns_limit_k_min -26
_diffrn_reflns_limit_l_max 25
_diffrn_reflns_limit_l_min -25
_diffrn_reflns_number 99354
_diffrn_reflns_point_group_measured_fraction_full 1.000
_diffrn_reflns_point_group_measured_fraction_max 0.998
_diffrn_reflns_theta_full 25.242
_diffrn_reflns_theta_max 27.618
_diffrn_reflns_theta_min 2.007
_diffrn_source 'INCOATEC ImuS micro-focus source\'
_exptl_absorpt_coefficient_mu 0.534
_exptl_absorpt_correction_T_max 0.7456
_exptl_absorpt_correction_T_min 0.6275
_exptl_absorpt_correction_type multi-scan
_exptl_absorpt_process_details SADABS
_exptl_crystal_colour 'dark violet-red'
_exptl_crystal_density_diffrn 1.179
_exptl_crystal_description fragment
_exptl_crystal_F_000 1508
_exptl_crystal_size_max 0.249
_exptl_crystal_size_mid 0.180
_exptl_crystal_size_min 0.151
_exptl_transmission_factor_max 0.9240
_exptl_transmission_factor_min 0.8790
_refine_diff_density_max 0.902
_refine_diff_density_min -0.450
_refine_diff_density_rms 0.072
_refine_ls_extinction_method none
_refine_ls_goodness_of_fit_ref 0.894
_refine_ls_hydrogen_treatment constr
_refine_ls_matrix_type full
_refine_ls_number_parameters 439
_refine_ls_number_reflns 9193
_refine_ls_number_restraints 0
_refine_ls_restrained_S_all 0.894
_refine_ls_R_factor_all 0.0690
_refine_ls_R_factor_gt 0.0459
_refine_ls_shift/su_max 0.007
_refine_ls_shift/su_mean 0.000
_refine_ls_structure_factor_coef Fsqd
_refine_ls_weighting_details 'w=1/[\s^2^(Fo^2^)+(0.1000P)^2^+2.3699P] where P=(Fo^2^+2Fc^2^)/3'
_refine_ls_weighting_scheme calc
_refine_ls_wR_factor_gt 0.1205
_refine_ls_wR_factor_ref 0.1378
_reflns_Friedel_coverage 0.000
_reflns_number_gt 7094
_reflns_number_total 9193
_reflns_threshold_expression 'I > 2\s(I)'
_cod_data_source_file ic502670x_si_001.cif
_cod_data_source_block Compound_2
_cod_depositor_comments 'Adding full bibliography for 4342774--4342778.cif.'
_cod_database_code 4342776
_shelx_space_group_comment
;
The symmetry employed for this shelxl refinement is uniquely defined
by the following loop, which should always be used as a source of
symmetry information in preference to the above space-group names.
They are only intended as comments.
;
_shelx_estimated_absorpt_t_min 0.879
_shelx_estimated_absorpt_t_max 0.924
_shelxl_version_number 2013-4

loop_
_space_group_symop_operation_xyz
'x, y, z'
'-x+1/2, y+1/2, -z+1/2'
'-x, -y, -z'
'x-1/2, -y-1/2, z-1/2'

loop_
_atom_site_label
_atom_site_type_symbol
_atom_site_fract_x
_atom_site_fract_y
_atom_site_fract_z
_atom_site_U_iso_or_equiv
_atom_site_adp_type
_atom_site_occupancy
_atom_site_site_symmetry_order
_atom_site_calc_flag
_atom_site_refinement_flags_posn
_atom_site_refinement_flags_adp
Co1 Co 0.11103(3) 0.24206(2) 0.25151(2) 0.01600(10) Uani 1 1 d . .
Cl1 Cl -0.10239(5) 0.21443(3) 0.23590(3) 0.03289(16) Uani 1 1 d . .
O1 O 0.16424(13) 0.32948(7) 0.27182(7) 0.0165(3) Uani 1 1 d . .
N1 N 0.25852(15) 0.11306(8) 0.22804(8) 0.0128(3) Uani 1 1 d . .
N2 N 0.29376(15) 0.14171(8) 0.33511(9) 0.0140(3) Uani 1 1 d . .
C1 C 0.23332(18) 0.16236(9) 0.27126(10) 0.0129(4) Uani 1 1 d . .
C2 C 0.33348(19) 0.06315(10) 0.26492(10) 0.0166(4) Uani 1 1 d . .
H2 H 0.3630 0.0237 0.2463 0.020 Uiso 1 1 calc R U
C3 C 0.3561(2) 0.08144(10) 0.33198(11) 0.0179(4) Uani 1 1 d . .
H3 H 0.4055 0.0576 0.3700 0.021 Uiso 1 1 calc R U
C4 C 0.30624(19) 0.18089(9) 0.39749(10) 0.0150(4) Uani 1 1 d . .
C5 C 0.4087(2) 0.22796(10) 0.40889(11) 0.0173(4) Uani 1 1 d . .
C6 C 0.4193(2) 0.26538(10) 0.46932(12) 0.0214(4) Uani 1 1 d . .
H6 H 0.4857 0.2988 0.4784 0.026 Uiso 1 1 calc R U
C7 C 0.3347(2) 0.25482(10) 0.51651(12) 0.0227(5) Uani 1 1 d . .
H7 H 0.3440 0.2809 0.5575 0.027 Uiso 1 1 calc R U
C8 C 0.2369(2) 0.20665(10) 0.50450(11) 0.0200(4) Uani 1 1 d . .
H8 H 0.1810 0.1994 0.5379 0.024 Uiso 1 1 calc R U
C9 C 0.21899(19) 0.16864(10) 0.44417(10) 0.0170(4) Uani 1 1 d . .
C10 C 0.5070(2) 0.23680(11) 0.35913(11) 0.0203(4) Uani 1 1 d . .
H10 H 0.4791 0.2062 0.3189 0.024 Uiso 1 1 calc R U
C11 C 0.5044(2) 0.30648(12) 0.33012(13) 0.0323(5) Uani 1 1 d . .
H11A H 0.4127 0.3178 0.3081 0.048 Uiso 1 1 calc R U
H11B H 0.5632 0.3090 0.2955 0.048 Uiso 1 1 calc R U
H11C H 0.5356 0.3375 0.3681 0.048 Uiso 1 1 calc R U
C12 C 0.6491(2) 0.21772(13) 0.39373(14) 0.0334(6) Uani 1 1 d . .
H12A H 0.6794 0.2469 0.4334 0.050 Uiso 1 1 calc R U
H12B H 0.7092 0.2220 0.3599 0.050 Uiso 1 1 calc R U
H12C H 0.6497 0.1720 0.4100 0.050 Uiso 1 1 calc R U
C13 C 0.1124(2) 0.11557(11) 0.43133(11) 0.0215(4) Uani 1 1 d . .
H13 H 0.1029 0.1013 0.3816 0.026 Uiso 1 1 calc R U
C14 C -0.0237(2) 0.14075(13) 0.44271(15) 0.0351(6) Uani 1 1 d . .
H14A H -0.0173 0.1546 0.4913 0.053 Uiso 1 1 calc R U
H14B H -0.0902 0.1055 0.4322 0.053 Uiso 1 1 calc R U
H14C H -0.0508 0.1784 0.4119 0.053 Uiso 1 1 calc R U
C15 C 0.1563(3) 0.05578(12) 0.47728(16) 0.0379(6) Uani 1 1 d . .
H15A H 0.2451 0.0414 0.4703 0.057 Uiso 1 1 calc R U
H15B H 0.0919 0.0199 0.4648 0.057 Uiso 1 1 calc R U
H15C H 0.1601 0.0677 0.5263 0.057 Uiso 1 1 calc R U
C16 C 0.22327(19) 0.11331(9) 0.15295(10) 0.0140(4) Uani 1 1 d . .
C17 C 0.31473(19) 0.14168(9) 0.11522(10) 0.0155(4) Uani 1 1 d . .
C18 C 0.2860(2) 0.13493(10) 0.04319(11) 0.0204(4) Uani 1 1 d . .
H18 H 0.3456 0.1530 0.0159 0.024 Uiso 1 1 calc R U
C19 C 0.1721(2) 0.10234(11) 0.01054(11) 0.0219(4) Uani 1 1 d . .
H19 H 0.1561 0.0968 -0.0386 0.026 Uiso 1 1 calc R U
C20 C 0.0813(2) 0.07770(11) 0.04912(11) 0.0215(4) Uani 1 1 d . .
H20 H 0.0017 0.0571 0.0258 0.026 Uiso 1 1 calc R U
C21 C 0.10465(19) 0.08264(9) 0.12139(10) 0.0156(4) Uani 1 1 d . .
C22 C 0.4410(2) 0.17621(10) 0.15143(11) 0.0196(4) Uani 1 1 d . .
H22 H 0.4234 0.1941 0.1967 0.024 Uiso 1 1 calc R U
C23 C 0.4825(2) 0.23360(12) 0.10939(14) 0.0301(5) Uani 1 1 d . .
H23A H 0.5157 0.2165 0.0687 0.045 Uiso 1 1 calc R U
H23B H 0.5533 0.2590 0.1386 0.045 Uiso 1 1 calc R U
H23C H 0.4050 0.2622 0.0939 0.045 Uiso 1 1 calc R U
C24 C 0.5570(2) 0.12790(12) 0.16739(15) 0.0352(6) Uani 1 1 d . .
H24A H 0.5322 0.0914 0.1953 0.053 Uiso 1 1 calc R U
H24B H 0.6357 0.1505 0.1934 0.053 Uiso 1 1 calc R U
H24C H 0.5780 0.1107 0.1237 0.053 Uiso 1 1 calc R U
C25 C 0.0063(2) 0.05422(10) 0.16393(11) 0.0192(4) Uani 1 1 d . .
H25 H 0.0191 0.0780 0.2095 0.023 Uiso 1 1 calc R U
C26 C 0.0344(2) -0.01891(11) 0.17891(13) 0.0277(5) Uani 1 1 d . .
H26A H -0.0299 -0.0363 0.2062 0.042 Uiso 1 1 calc R U
H26B H 0.1255 -0.0242 0.2053 0.042 Uiso 1 1 calc R U
H26C H 0.0255 -0.0431 0.1348 0.042 Uiso 1 1 calc R U
C27 C -0.1391(2) 0.06351(11) 0.12797(13) 0.0262(5) Uani 1 1 d . .
H27A H -0.1554 0.1102 0.1166 0.039 Uiso 1 1 calc R U
H27B H -0.1990 0.0490 0.1592 0.039 Uiso 1 1 calc R U
H27C H -0.1563 0.0373 0.0851 0.039 Uiso 1 1 calc R U
C28 C 0.07495(19) 0.37741(10) 0.24942(11) 0.0166(4) Uani 1 1 d . .
C29 C 0.0489(2) 0.39616(9) 0.17802(11) 0.0172(4) Uani 1 1 d . .
C30 C -0.0543(2) 0.44088(10) 0.15610(11) 0.0207(4) Uani 1 1 d . .
H30 H -0.0742 0.4526 0.1082 0.025 Uiso 1 1 calc R U
C31 C -0.1294(2) 0.46895(10) 0.20146(12) 0.0226(5) Uani 1 1 d . .
C32 C -0.0944(2) 0.45374(10) 0.27172(12) 0.0203(4) Uani 1 1 d . .
H32 H -0.1419 0.4745 0.3035 0.024 Uiso 1 1 calc R U
C33 C 0.0071(2) 0.40957(10) 0.29777(11) 0.0181(4) Uani 1 1 d . .
C34 C 0.1359(2) 0.37059(10) 0.12692(11) 0.0203(4) Uani 1 1 d . .
C35 C 0.1368(2) 0.29433(10) 0.12349(12) 0.0233(5) Uani 1 1 d . .
H35A H 0.2029 0.2770 0.1621 0.035 Uiso 1 1 calc R U
H35B H 0.1602 0.2803 0.0792 0.035 Uiso 1 1 calc R U
H35C H 0.0478 0.2774 0.1270 0.035 Uiso 1 1 calc R U
C36 C 0.0863(2) 0.39538(11) 0.05239(11) 0.0266(5) Uani 1 1 d . .
H36A H -0.0038 0.3781 0.0352 0.040 Uiso 1 1 calc R U
H36B H 0.1472 0.3802 0.0221 0.040 Uiso 1 1 calc R U
H36C H 0.0837 0.4437 0.0523 0.040 Uiso 1 1 calc R U
C37 C 0.2799(2) 0.39553(11) 0.14997(12) 0.0239(5) Uani 1 1 d . .
H37A H 0.2803 0.4438 0.1501 0.036 Uiso 1 1 calc R U
H37B H 0.3359 0.3794 0.1175 0.036 Uiso 1 1 calc R U
H37C H 0.3154 0.3793 0.1969 0.036 Uiso 1 1 calc R U
C38 C 0.0451(2) 0.39659(10) 0.37653(11) 0.0188(4) Uani 1 1 d . .
C39 C 0.0160(2) 0.32512(11) 0.39441(12) 0.0264(5) Uani 1 1 d . .
H39A H -0.0783 0.3150 0.3765 0.040 Uiso 1 1 calc R U
H39B H 0.0347 0.3193 0.4451 0.040 Uiso 1 1 calc R U
H39C H 0.0730 0.2954 0.3730 0.040 Uiso 1 1 calc R U
C40 C 0.1940(2) 0.41183(12) 0.40200(12) 0.0255(5) Uani 1 1 d . .
H40A H 0.2182 0.4014 0.4517 0.038 Uiso 1 1 calc R U
H40B H 0.2106 0.4587 0.3948 0.038 Uiso 1 1 calc R U
H40C H 0.2483 0.3851 0.3758 0.038 Uiso 1 1 calc R U
C41 C -0.0333(3) 0.44122(12) 0.41841(12) 0.0294(5) Uani 1 1 d . .
H41A H -0.1289 0.4308 0.4065 0.044 Uiso 1 1 calc R U
H41B H -0.0190 0.4874 0.4072 0.044 Uiso 1 1 calc R U
H41C H -0.0020 0.4339 0.4683 0.044 Uiso 1 1 calc R U
C42 C -0.2415(2) 0.51635(13) 0.17529(14) 0.0341(6) Uani 1 1 d . .
H42A H -0.2385 0.5285 0.1270 0.051 Uiso 1 1 calc R U
H42B H -0.2314 0.5560 0.2044 0.051 Uiso 1 1 calc R U
H42C H -0.3276 0.4953 0.1774 0.051 Uiso 1 1 calc R U

loop_
_atom_site_aniso_label
_atom_site_aniso_U_11
_atom_site_aniso_U_22
_atom_site_aniso_U_33
_atom_site_aniso_U_23
_atom_site_aniso_U_13
_atom_site_aniso_U_12
Co1 0.01358(15) 0.01397(15) 0.02056(17) -0.00117(10) 0.00333(11) 0.00197(10)
Cl1 0.0156(3) 0.0312(3) 0.0521(4) -0.0103(3) 0.0066(2) -0.0033(2)
O1 0.0163(7) 0.0136(7) 0.0195(7) -0.0011(5) 0.0034(6) 0.0018(5)
N1 0.0109(7) 0.0139(8) 0.0145(8) -0.0004(6) 0.0045(6) 0.0004(6)
N2 0.0130(7) 0.0140(8) 0.0153(8) -0.0013(6) 0.0034(6) -0.0003(6)
C1 0.0106(8) 0.0149(9) 0.0137(10) 0.0001(7) 0.0037(7) -0.0022(7)
C2 0.0172(9) 0.0153(9) 0.0179(10) 0.0005(7) 0.0049(8) 0.0033(7)
C3 0.0170(9) 0.0160(9) 0.0205(11) 0.0017(8) 0.0026(8) 0.0046(8)
C4 0.0151(9) 0.0167(9) 0.0130(10) -0.0010(7) 0.0020(7) 0.0029(7)
C5 0.0159(9) 0.0185(10) 0.0172(10) 0.0008(8) 0.0024(8) 0.0013(7)
C6 0.0202(10) 0.0200(10) 0.0223(12) -0.0040(8) -0.0005(9) -0.0016(8)
C7 0.0241(11) 0.0251(11) 0.0178(11) -0.0078(8) 0.0010(9) 0.0047(9)
C8 0.0194(10) 0.0251(11) 0.0163(10) -0.0016(8) 0.0054(8) 0.0057(8)
C9 0.0153(9) 0.0189(10) 0.0167(10) -0.0006(8) 0.0025(8) 0.0033(8)
C10 0.0169(10) 0.0248(11) 0.0197(11) -0.0010(8) 0.0048(8) -0.0036(8)
C11 0.0282(12) 0.0357(13) 0.0330(14) 0.0122(11) 0.0057(10) 0.0009(10)
C12 0.0216(12) 0.0448(15) 0.0357(14) 0.0129(11) 0.0101(10) 0.0068(10)
C13 0.0202(10) 0.0256(11) 0.0205(11) -0.0020(8) 0.0085(8) -0.0042(8)
C14 0.0172(11) 0.0360(14) 0.0527(17) -0.0047(12) 0.0081(11) -0.0014(10)
C15 0.0330(13) 0.0272(13) 0.0549(17) 0.0091(12) 0.0119(12) -0.0021(10)
C16 0.0149(9) 0.0135(9) 0.0137(10) -0.0005(7) 0.0034(7) 0.0024(7)
C17 0.0153(9) 0.0150(9) 0.0176(10) 0.0000(7) 0.0067(8) 0.0023(7)
C18 0.0191(10) 0.0237(11) 0.0201(11) 0.0025(8) 0.0084(8) 0.0033(8)
C19 0.0247(11) 0.0278(11) 0.0129(10) -0.0023(8) 0.0022(8) 0.0061(9)
C20 0.0164(10) 0.0247(11) 0.0213(11) -0.0031(8) -0.0022(8) 0.0023(8)
C21 0.0132(9) 0.0153(9) 0.0190(10) -0.0004(7) 0.0043(8) 0.0017(7)
C22 0.0174(10) 0.0218(10) 0.0211(11) -0.0025(8) 0.0075(8) -0.0048(8)
C23 0.0283(12) 0.0273(12) 0.0388(14) 0.0018(10) 0.0167(11) -0.0055(10)
C24 0.0169(11) 0.0309(13) 0.0544(17) 0.0047(12) -0.0021(11) -0.0042(9)
C25 0.0156(9) 0.0203(10) 0.0230(11) -0.0022(8) 0.0064(8) -0.0031(8)
C26 0.0230(11) 0.0249(11) 0.0360(14) 0.0072(10) 0.0074(10) 0.0002(9)
C27 0.0153(10) 0.0265(11) 0.0372(14) 0.0036(10) 0.0057(9) -0.0028(8)
C28 0.0153(9) 0.0148(9) 0.0198(11) 0.0000(8) 0.0033(8) -0.0008(7)
C29 0.0182(10) 0.0152(9) 0.0183(11) -0.0023(8) 0.0033(8) -0.0021(7)
C30 0.0222(11) 0.0193(10) 0.0188(11) -0.0008(8) -0.0009(8) -0.0006(8)
C31 0.0200(10) 0.0196(10) 0.0267(12) -0.0001(8) 0.0003(9) 0.0029(8)
C32 0.0189(10) 0.0169(10) 0.0268(12) -0.0027(8) 0.0088(8) 0.0010(8)
C33 0.0174(10) 0.0156(9) 0.0219(11) -0.0003(8) 0.0055(8) -0.0027(7)
C34 0.0230(10) 0.0213(10) 0.0173(11) -0.0014(8) 0.0054(8) -0.0001(8)
C35 0.0264(11) 0.0223(11) 0.0213(11) -0.0045(8) 0.0042(9) 0.0007(9)
C36 0.0358(13) 0.0256(11) 0.0184(12) -0.0031(9) 0.0051(10) -0.0008(9)
C37 0.0250(11) 0.0244(11) 0.0242(12) -0.0017(9) 0.0100(9) -0.0010(9)
C38 0.0216(10) 0.0185(10) 0.0185(11) 0.0014(8) 0.0093(8) 0.0019(8)
C39 0.0331(12) 0.0221(11) 0.0262(12) 0.0051(9) 0.0113(10) 0.0000(9)
C40 0.0277(12) 0.0303(12) 0.0185(11) -0.0024(9) 0.0044(9) -0.0029(9)
C41 0.0420(14) 0.0264(12) 0.0245(12) 0.0033(9) 0.0190(11) 0.0086(10)
C42 0.0303(13) 0.0361(14) 0.0337(14) -0.0003(11) -0.0001(11) 0.0145(11)

loop_
_atom_type_symbol
_atom_type_description
_atom_type_scat_dispersion_real
_atom_type_scat_dispersion_imag
_atom_type_scat_source
C C 0.0033 0.0016 'International Tables Vol C Tables 4.2.6.8 and 6.1.1.4'
H H 0.0000 0.0000 'International Tables Vol C Tables 4.2.6.8 and 6.1.1.4'
Cl Cl 0.1484 0.1585 'International Tables Vol C Tables 4.2.6.8 and 6.1.1.4'
Co Co 0.3494 0.9721 'International Tables Vol C Tables 4.2.6.8 and 6.1.1.4'
N N 0.0061 0.0033 'International Tables Vol C Tables 4.2.6.8 and 6.1.1.4'
O O 0.0106 0.0060 'International Tables Vol C Tables 4.2.6.8 and 6.1.1.4'

loop_
_geom_angle_atom_site_label_1
_geom_angle_atom_site_label_2
_geom_angle_atom_site_label_3
_geom_angle
O1 Co1 C1 124.71(7)
O1 Co1 Cl1 120.53(4)
C1 Co1 Cl1 112.04(5)
C28 O1 Co1 117.56(12)
C1 N1 C2 111.20(16)
C1 N1 C16 125.85(16)
C2 N1 C16 122.77(16)
C1 N2 C3 111.62(16)
C1 N2 C4 124.33(16)
C3 N2 C4 123.64(17)
N2 C1 N1 103.78(16)
N2 C1 Co1 125.54(14)
N1 C1 Co1 130.05(14)
C3 C2 N1 106.62(17)
C2 C3 N2 106.78(17)
C5 C4 C9 123.77(18)
C5 C4 N2 117.42(17)
C9 C4 N2 118.78(17)
C6 C5 C4 116.67(19)
C6 C5 C10 121.12(19)
C4 C5 C10 122.18(18)
C7 C6 C5 121.2(2)
C8 C7 C6 120.6(2)
C7 C8 C9 121.0(2)
C8 C9 C4 116.73(18)
C8 C9 C13 120.93(18)
C4 C9 C13 122.32(18)
C11 C10 C5 112.14(18)
C11 C10 C12 110.58(19)
C5 C10 C12 111.32(18)
C9 C13 C14 112.11(18)
C9 C13 C15 110.07(18)
C14 C13 C15 110.9(2)
C21 C16 C17 123.32(18)
C21 C16 N1 118.84(17)
C17 C16 N1 117.76(17)
C18 C17 C16 116.77(18)
C18 C17 C22 121.45(18)
C16 C17 C22 121.75(18)
C19 C18 C17 121.23(19)
C18 C19 C20 120.35(19)
C19 C20 C21 121.12(19)
C20 C21 C16 117.08(18)
C20 C21 C25 121.12(18)
C16 C21 C25 121.79(18)
C17 C22 C24 110.85(18)
C17 C22 C23 113.16(18)
C24 C22 C23 108.84(18)
C21 C25 C27 112.18(18)
C21 C25 C26 110.71(17)
C27 C25 C26 109.83(17)
O1 C28 C29 120.41(17)
O1 C28 C33 119.59(18)
C29 C28 C33 120.00(18)
C30 C29 C28 118.12(18)
C30 C29 C34 120.60(19)
C28 C29 C34 121.21(18)
C31 C30 C29 122.7(2)
C32 C31 C30 117.75(19)
C32 C31 C42 121.3(2)
C30 C31 C42 120.9(2)
C31 C32 C33 123.04(19)
C32 C33 C28 117.94(19)
C32 C33 C38 120.73(18)
C28 C33 C38 121.32(17)
C36 C34 C37 107.56(17)
C36 C34 C29 112.04(18)
C37 C34 C29 109.09(17)
C36 C34 C35 106.85(17)
C37 C34 C35 109.20(18)
C29 C34 C35 111.97(17)
C39 C38 C41 107.29(17)
C39 C38 C40 109.63(18)
C41 C38 C40 106.48(18)
C39 C38 C33 111.44(18)
C41 C38 C33 111.75(17)
C40 C38 C33 110.09(16)

loop_
_geom_bond_atom_site_label_1
_geom_bond_atom_site_label_2
_geom_bond_distance
Co1 O1 1.8756(14)
Co1 C1 2.0331(19)
Co1 Cl1 2.2061(6)
O1 C28 1.348(2)
N1 C1 1.362(2)
N1 C2 1.388(2)
N1 C16 1.444(3)
N2 C1 1.352(2)
N2 C3 1.384(2)
N2 C4 1.440(2)
C2 C3 1.340(3)
C4 C5 1.400(3)
C4 C9 1.403(3)
C5 C6 1.390(3)
C5 C10 1.524(3)
C6 C7 1.384(3)
C7 C8 1.384(3)
C8 C9 1.392(3)
C9 C13 1.516(3)
C10 C11 1.521(3)
C10 C12 1.528(3)
C13 C14 1.526(3)
C13 C15 1.527(3)
C16 C21 1.397(3)
C16 C17 1.408(3)
C17 C18 1.390(3)
C17 C22 1.519(3)
C18 C19 1.384(3)
C19 C20 1.385(3)
C20 C21 1.391(3)
C21 C25 1.523(3)
C22 C24 1.521(3)
C22 C23 1.527(3)
C25 C27 1.528(3)
C25 C26 1.529(3)
C28 C29 1.422(3)
C28 C33 1.423(3)
C29 C30 1.394(3)
C29 C34 1.537(3)
C30 C31 1.390(3)
C31 C32 1.388(3)
C31 C42 1.508(3)
C32 C33 1.391(3)
C33 C38 1.538(3)
C34 C36 1.536(3)
C34 C37 1.536(3)
C34 C35 1.549(3)
C38 C39 1.533(3)
C38 C41 1.535(3)
C38 C40 1.536(3)
